data_7222959
loop_
_publ_author_name
'Cordier, G.'
'Schaefer, H.'

_publ_section_title
;
 Zur Darstellung und Kristallstruktur von Ba Sb2 Se4
;
_journal_name_full
;
Zeitschrift fuer Naturforschung, Teil B. Anorganische Chemie, Organische 
Chemie (33,1978-41,1986)
;
_journal_page_first 1053
_journal_page_last 1056
_journal_volume 34
_journal_year 1979
_chemical_formula_sum 'Ba Sb2 Se4'
_space_group_IT_number 14
_symmetry_space_group_name_Hall '-P 2ybc'
_symmetry_space_group_name_H-M 'P 1 21/c 1'
_cell_angle_alpha 90
_cell_angle_beta 132.1
_cell_angle_gamma 90
_cell_formula_units_Z 8
_cell_length_a 8.551
_cell_length_b 20.76
_cell_length_c 12.46
_cell_volume 1641.164
_citation_journal_id_ASTM ZNBAD2
_cod_data_source_file Cordier_ZNBAD2_1979_258.cif
_cod_data_source_block Ba1Sb2Se4
_cod_original_formula_sum 'Ba1 Sb2 Se4'
_cod_database_code 7222959

loop_
_symmetry_equiv_pos_as_xyz
x,y,z
-x,y+1/2,-z+1/2
-x,-y,-z
x,-y-1/2,z-1/2

loop_
_atom_site_label
_atom_site_type_symbol
_atom_site_fract_x
_atom_site_fract_y
_atom_site_fract_z
_atom_site_occupancy
_atom_site_U_iso_or_equiv
Sb3 Sb+3 0.4897 0.5043 0.144 1 0.0
Sb2 Sb+3 0.8817 0.8887 0.3843 1 0.0
Ba2 Ba+2 0.1706 0.7027 0.6088 1 0.0
Se3 Se-2 0.1335 0.4424 0.9296 1 0.0
Se5 Se-2 0.5137 0.9616 0.1656 1 0.0
Se4 Se-2 0.2648 0.5878 0.8242 1 0.0
Ba1 Ba+2 0.3388 0.3092 0.8911 1 0.0
Se8 Se-2 0.3121 0.6454 0.1433 1 0.0
Se6 Se-2 0.2681 0.1555 0.9281 1 0.0
Sb4 Sb+3 0.8949 0.534 0.5939 1 0.0
Se7 Se-2 0.8983 0.576 0.398 1 0.0
Se1 Se-2 0.8145 0.2697 0.6441 1 0.0
Sb1 Sb+3 0.3411 0.8774 0.8597 1 0.0
Se2 Se-2 0.7091 0.7826 0.3613 1 0.0
